data_7055737
loop_
_publ_author_name
'Wan, Kun-Ming'
'Tong, Yuan-Bo'
'Li, Li'
'Zou, Yang'
'Duan, Hai-Bao'
'Liu, Jian-Lan'
'Ren, XiaoMing'

_publ_section_title
;
 Investigation of thermochromic photoluminescent, dielectric and crystal
 structural properties for an inorganic-organic hybrid solid of
 [1-hexyl-3-methylimidazolium][PbBr3]
;
_journal_name_full 'New J. Chem.'
_journal_paper_doi 10.1039/C6NJ01508E
_journal_year 2016
_chemical_formula_sum 'C10 H19 Br3 N2 Pb'
_chemical_formula_weight 614.19
_space_group_crystal_system monoclinic
_space_group_IT_number 14
_space_group_name_Hall '-P 2ybc'
_space_group_name_H-M_alt 'P 1 21/c 1'
_symmetry_space_group_name_Hall '-P 2ybc'
_symmetry_space_group_name_H-M 'P 1 21/c 1'
_atom_sites_solution_hydrogens geom
_audit_creation_method SHELXL-2014/7
_audit_update_record
;
2016-08-09 deposited with the CCDC.
2016-08-22 downloaded from the CCDC.
;
_cell_angle_alpha 90
_cell_angle_beta 109.250(3)
_cell_angle_gamma 90
_cell_formula_units_Z 4
_cell_length_a 9.4696(6)
_cell_length_b 7.9769(5)
_cell_length_c 23.0327(12)
_cell_measurement_reflns_used 9985
_cell_measurement_temperature 283(2)
_cell_measurement_theta_max 27.51
_cell_measurement_theta_min 2.98
_cell_volume 1642.57(17)
_computing_cell_refinement 'Bruker APEXII'
_computing_data_collection 'Bruker APEXII'
_computing_data_reduction 'Bruker SAINT'
_computing_molecular_graphics 'Bruker SHELXTL'
_computing_publication_material 'Bruker SHELXTL'
_computing_structure_refinement 'SHELXL-2014/7 (Sheldrick, 2014)'
_computing_structure_solution 'Bruker SHELXTL'
_diffrn_ambient_temperature 283(2)
_diffrn_measured_fraction_theta_full 0.999
_diffrn_measured_fraction_theta_max 0.995
_diffrn_measurement_device_type 'CCD area detector'
_diffrn_measurement_method 'phi and omega scans'
_diffrn_radiation_type MoK\a
_diffrn_radiation_wavelength 0.71073
_diffrn_reflns_av_R_equivalents 0.0614
_diffrn_reflns_av_unetI/netI 0.0466
_diffrn_reflns_Laue_measured_fraction_full 0.999
_diffrn_reflns_Laue_measured_fraction_max 0.995
_diffrn_reflns_limit_h_max 12
_diffrn_reflns_limit_h_min -12
_diffrn_reflns_limit_k_max 10
_diffrn_reflns_limit_k_min -10
_diffrn_reflns_limit_l_max 29
_diffrn_reflns_limit_l_min -29
_diffrn_reflns_number 21246
_diffrn_reflns_point_group_measured_fraction_full 0.999
_diffrn_reflns_point_group_measured_fraction_max 0.995
_diffrn_reflns_theta_full 25.242
_diffrn_reflns_theta_max 27.564
_diffrn_reflns_theta_min 2.720
_diffrn_source 'fine-focus sealed tube'
_exptl_absorpt_coefficient_mu 17.550
_exptl_absorpt_correction_T_max 0.173
_exptl_absorpt_correction_T_min 0.021
_exptl_absorpt_correction_type multi-scan
_exptl_crystal_colour colorless
_exptl_crystal_density_diffrn 2.484
_exptl_crystal_description bulk
_exptl_crystal_F_000 1120
_exptl_crystal_size_max 0.3
_exptl_crystal_size_mid 0.2
_exptl_crystal_size_min 0.1
_refine_diff_density_max 2.647
_refine_diff_density_min -2.242
_refine_diff_density_rms 0.253
_refine_ls_extinction_coef 0.0063(3)
_refine_ls_extinction_expression Fc^*^=kFc[1+0.001xFc^2^\l^3^/sin(2\q)]^-1/4^
_refine_ls_extinction_method 'SHELXL-2014/7 (Sheldrick 2014'
_refine_ls_goodness_of_fit_ref 1.112
_refine_ls_hydrogen_treatment constr
_refine_ls_matrix_type full
_refine_ls_number_parameters 148
_refine_ls_number_reflns 3782
_refine_ls_number_restraints 136
_refine_ls_restrained_S_all 2.498
_refine_ls_R_factor_all 0.0754
_refine_ls_R_factor_gt 0.0541
_refine_ls_shift/su_max 0.001
_refine_ls_shift/su_mean 0.000
_refine_ls_structure_factor_coef Fsqd
_refine_ls_weighting_details 'w=1/[\s^2^(Fo^2^)+(0.0347P)^2^+29.4516P] where P=(Fo^2^+2Fc^2^)/3'
_refine_ls_weighting_scheme calc
_refine_ls_wR_factor_gt 0.1126
_refine_ls_wR_factor_ref 0.1247
_reflns_Friedel_coverage 0.000
_reflns_number_gt 3046
_reflns_number_total 3782
_reflns_threshold_expression 'I > 2\s(I)'
_cod_data_source_file c6nj01508e2.cif
_cod_data_source_block 283k
_cod_database_code 7055737
_shelx_shelxl_version_number 2014/7
_shelx_space_group_comment
;
The symmetry employed for this shelxl refinement is uniquely defined
by the following loop, which should always be used as a source of
symmetry information in preference to the above space-group names.
They are only intended as comments.
;

loop_
_space_group_symop_operation_xyz
'x, y, z'
'-x, y+1/2, -z+1/2'
'-x, -y, -z'
'x, -y-1/2, z-1/2'

loop_
_atom_site_label
_atom_site_type_symbol
_atom_site_fract_x
_atom_site_fract_y
_atom_site_fract_z
_atom_site_U_iso_or_equiv
_atom_site_adp_type
_atom_site_occupancy
_atom_site_site_symmetry_order
_atom_site_calc_flag
_atom_site_refinement_flags_posn
_atom_site_refinement_flags_adp
N1 N 0.0642(11) 0.6603(12) 0.8407(5) 0.041(2) Uani 1 1 d . .
N2 N 0.0759(12) 0.4238(13) 0.8852(5) 0.046(2) Uani 1 1 d . .
C1 C 0.1016(19) 0.802(2) 0.8077(8) 0.069(3) Uani 1 1 d . U
H1A H 0.2071 0.8018 0.8143 0.104 Uiso 1 1 calc R U
H1B H 0.0742 0.9050 0.8226 0.104 Uiso 1 1 calc R U
H1C H 0.0478 0.7914 0.7645 0.104 Uiso 1 1 calc R U
C2 C -0.0576(19) 0.647(2) 0.8588(8) 0.069(2) Uani 1 1 d . U
H2 H -0.1323 0.7274 0.8533 0.082 Uiso 1 1 calc R U
C3 C -0.0507(19) 0.501(2) 0.8857(8) 0.070(2) Uani 1 1 d . U
H3 H -0.1207 0.4585 0.9021 0.084 Uiso 1 1 calc R U
C4 C 0.1449(19) 0.524(2) 0.8572(8) 0.070(2) Uani 1 1 d . U
H4 H 0.2347 0.5023 0.8505 0.084 Uiso 1 1 calc R U
C5 C 0.130(2) 0.255(2) 0.9109(8) 0.077(2) Uani 1 1 d . U
H5A H 0.0575 0.1713 0.8888 0.093 Uiso 1 1 calc R U
H5B H 0.2234 0.2311 0.9041 0.093 Uiso 1 1 calc R U
C6 C 0.152(2) 0.240(2) 0.9775(8) 0.081(2) Uani 1 1 d . U
H6A H 0.2359 0.3117 0.9991 0.097 Uiso 1 1 calc R U
H6B H 0.0643 0.2875 0.9843 0.097 Uiso 1 1 calc R U
C7 C 0.178(2) 0.079(2) 1.0067(10) 0.090(2) Uani 1 1 d D U
H7A H 0.0826 0.0224 0.9955 0.108 Uiso 1 1 calc R U
H7B H 0.2097 0.0987 1.0507 0.108 Uiso 1 1 calc DR U
C8 C 0.284(2) -0.038(2) 0.9959(9) 0.090(2) Uani 1 1 d D U
H8A H 0.3832 0.0104 1.0124 0.108 Uiso 1 1 calc R U
H8B H 0.2615 -0.0485 0.9518 0.108 Uiso 1 1 calc R U
C9 C 0.290(2) -0.2160(19) 1.0227(10) 0.094(3) Uani 1 1 d D U
H9A H 0.3046 -0.2083 1.0663 0.113 Uiso 1 1 calc R U
H9B H 0.1951 -0.2719 1.0030 0.113 Uiso 1 1 calc R U
C10 C 0.402(2) -0.309(3) 1.0143(10) 0.100(4) Uani 1 1 d . U
H10A H 0.3822 -0.3271 0.9711 0.150 Uiso 1 1 calc R U
H10B H 0.4090 -0.4145 1.0348 0.150 Uiso 1 1 calc R U
H10C H 0.4953 -0.2494 1.0309 0.150 Uiso 1 1 calc R U
Pb1 Pb 0.50685(5) 0.39700(5) 0.75210(2) 0.03231(17) Uani 1 1 d . .
Br1 Br 0.54113(14) 0.64913(16) 0.85340(5) 0.0438(3) Uani 1 1 d . .
Br2 Br 0.24822(13) 0.58727(16) 0.68902(6) 0.0492(3) Uani 1 1 d . .
Br3 Br 0.32344(15) 0.17049(15) 0.79708(6) 0.0482(3) Uani 1 1 d . .

loop_
_atom_site_aniso_label
_atom_site_aniso_U_11
_atom_site_aniso_U_22
_atom_site_aniso_U_33
_atom_site_aniso_U_23
_atom_site_aniso_U_13
_atom_site_aniso_U_12
N1 0.041(5) 0.042(5) 0.047(6) -0.001(4) 0.022(5) -0.003(4)
N2 0.051(6) 0.042(6) 0.044(6) 0.003(5) 0.016(5) 0.008(5)
C1 0.079(6) 0.066(6) 0.078(6) 0.013(5) 0.047(5) 0.009(5)
C2 0.076(5) 0.068(4) 0.075(5) 0.012(4) 0.042(4) 0.014(4)
C3 0.078(4) 0.070(4) 0.076(5) 0.013(4) 0.043(4) 0.013(4)
C4 0.078(4) 0.069(4) 0.076(5) 0.011(4) 0.044(4) 0.014(4)
C5 0.085(4) 0.075(4) 0.080(4) 0.012(4) 0.039(4) 0.014(4)
C6 0.090(4) 0.076(4) 0.082(4) 0.014(4) 0.037(4) 0.013(4)
C7 0.099(5) 0.085(4) 0.089(5) 0.015(4) 0.033(4) 0.013(4)
C8 0.098(5) 0.084(4) 0.090(5) 0.014(4) 0.034(4) 0.014(4)
C9 0.102(5) 0.089(5) 0.092(5) 0.015(5) 0.034(5) 0.015(5)
C10 0.110(7) 0.095(7) 0.096(7) 0.015(6) 0.034(6) 0.013(6)
Pb1 0.0359(2) 0.0252(2) 0.0398(3) 0.00070(17) 0.01790(17) 0.00087(16)
Br1 0.0487(7) 0.0536(7) 0.0318(6) -0.0017(5) 0.0171(5) -0.0056(5)
Br2 0.0393(6) 0.0429(7) 0.0574(8) -0.0004(6) 0.0052(6) 0.0039(5)
Br3 0.0607(8) 0.0385(6) 0.0626(8) 0.0025(6) 0.0436(7) -0.0005(5)

loop_
_atom_type_symbol
_atom_type_description
_atom_type_scat_dispersion_real
_atom_type_scat_dispersion_imag
_atom_type_scat_source
C C 0.0033 0.0016 'International Tables Vol C Tables 4.2.6.8 and 6.1.1.4'
H H 0.0000 0.0000 'International Tables Vol C Tables 4.2.6.8 and 6.1.1.4'
Br Br -0.2901 2.4595 'International Tables Vol C Tables 4.2.6.8 and 6.1.1.4'
N N 0.0061 0.0033 'International Tables Vol C Tables 4.2.6.8 and 6.1.1.4'
Pb Pb -3.3944 10.1111 'International Tables Vol C Tables 4.2.6.8 and 6.1.1.4'

loop_
_geom_angle_atom_site_label_1
_geom_angle_atom_site_label_2
_geom_angle_atom_site_label_3
_geom_angle
_geom_angle_site_symmetry_1
_geom_angle_site_symmetry_3
C4 N1 C2 108.8(12) . .
C4 N1 C1 124.8(12) . .
C2 N1 C1 126.4(12) . .
C4 N2 C3 107.9(12) . .
C4 N2 C5 125.5(12) . .
C3 N2 C5 126.6(12) . .
N1 C1 H1A 109.5 . .
N1 C1 H1B 109.5 . .
H1A C1 H1B 109.5 . .
N1 C1 H1C 109.5 . .
H1A C1 H1C 109.5 . .
H1B C1 H1C 109.5 . .
C3 C2 N1 107.4(14) . .
C3 C2 H2 126.3 . .
N1 C2 H2 126.3 . .
C2 C3 N2 108.0(14) . .
C2 C3 H3 126.0 . .
N2 C3 H3 126.0 . .
N1 C4 N2 108.0(13) . .
N1 C4 H4 126.0 . .
N2 C4 H4 126.0 . .
C6 C5 N2 113.3(14) . .
C6 C5 H5A 108.9 . .
N2 C5 H5A 108.9 . .
C6 C5 H5B 108.9 . .
N2 C5 H5B 108.9 . .
H5A C5 H5B 107.7 . .
C7 C6 C5 119.8(17) . .
C7 C6 H6A 107.4 . .
C5 C6 H6A 107.4 . .
C7 C6 H6B 107.4 . .
C5 C6 H6B 107.4 . .
H6A C6 H6B 106.9 . .
C6 C7 C8 121.5(16) . .
C6 C7 H7A 107.0 . .
C8 C7 H7A 107.0 . .
C6 C7 H7B 107.0 . .
C8 C7 H7B 107.0 . .
H7A C7 H7B 106.7 . .
C7 C8 C9 117.5(14) . .
C7 C8 H8A 107.9 . .
C9 C8 H8A 107.9 . .
C7 C8 H8B 107.9 . .
C9 C8 H8B 107.9 . .
H8A C8 H8B 107.2 . .
C10 C9 C8 111.6(17) . .
C10 C9 H9A 109.3 . .
C8 C9 H9A 109.3 . .
C10 C9 H9B 109.3 . .
C8 C9 H9B 109.3 . .
H9A C9 H9B 108.0 . .
C9 C10 H10A 109.5 . .
C9 C10 H10B 109.5 . .
H10A C10 H10B 109.5 . .
C9 C10 H10C 109.5 . .
H10A C10 H10C 109.5 . .
H10B C10 H10C 109.5 . .
Br2 Pb1 Br3 89.92(4) . .
Br2 Pb1 Br1 83.92(4) . .
Br3 Pb1 Br1 93.61(4) . .
Br2 Pb1 Br1 93.56(4) . 2_646
Br3 Pb1 Br1 86.09(4) . 2_646
Br1 Pb1 Br1 177.46(3) . 2_646
Br2 Pb1 Br3 84.35(4) . 2_656
Br3 Pb1 Br3 173.62(3) . 2_656
Br1 Pb1 Br3 83.00(3) . 2_656
Br1 Pb1 Br3 97.05(3) 2_646 2_656
Pb1 Br1 Pb1 82.30(3) . 2_656
Pb1 Br3 Pb1 82.34(3) . 2_646

loop_
_geom_bond_atom_site_label_1
_geom_bond_atom_site_label_2
_geom_bond_distance
_geom_bond_site_symmetry_2
N1 C4 1.308(18) .
N1 C2 1.354(18) .
N1 C1 1.469(17) .
N2 C4 1.328(18) .
N2 C3 1.352(18) .
N2 C5 1.491(19) .
C1 H1A 0.9600 .
C1 H1B 0.9600 .
C1 H1C 0.9600 .
C2 C3 1.31(2) .
C2 H2 0.9300 .
C3 H3 0.9300 .
C4 H4 0.9300 .
C5 C6 1.48(2) .
C5 H5A 0.9700 .
C5 H5B 0.9700 .
C6 C7 1.43(2) .
C6 H6A 0.9700 .
C6 H6B 0.9700 .
C7 C8 1.450(15) .
C7 H7A 0.9700 .
C7 H7B 0.9700 .
C8 C9 1.542(16) .
C8 H8A 0.9700 .
C8 H8B 0.9700 .
C9 C10 1.36(2) .
C9 H9A 0.9700 .
C9 H9B 0.9700 .
C10 H10A 0.9600 .
C10 H10B 0.9600 .
C10 H10C 0.9600 .
Pb1 Br2 2.8402(13) .
Pb1 Br3 2.9225(12) .
Pb1 Br1 3.0158(13) .
Pb1 Br1 3.0484(13) 2_646
Pb1 Br3 3.1345(12) 2_656
Br1 Pb1 3.0484(13) 2_656
Br3 Pb1 3.1345(12) 2_646

loop_
_geom_torsion_atom_site_label_1
_geom_torsion_atom_site_label_2
_geom_torsion_atom_site_label_3
_geom_torsion_atom_site_label_4
_geom_torsion
C4 N1 C2 C3 -1(2)
C1 N1 C2 C3 178.9(15)
N1 C2 C3 N2 1(2)
C4 N2 C3 C2 -1(2)
C5 N2 C3 C2 179.9(16)
C2 N1 C4 N2 0.6(19)
C1 N1 C4 N2 -179.2(13)
C3 N2 C4 N1 0.0(18)
C5 N2 C4 N1 179.6(13)
C4 N2 C5 C6 121.9(17)
C3 N2 C5 C6 -59(2)
N2 C5 C6 C7 169.4(16)
C5 C6 C7 C8 46(3)
C6 C7 C8 C9 -172(2)
C7 C8 C9 C10 -174(2)
